data_4117303
loop_
_publ_author_name
'Christophe Volkringer'
'Natacha Henry'
'St\'ephane Grandjean'
'Thierry Loiseau'

_publ_section_title
;
 Uranyl and/or Rare-Earth Mellitates in Extended Organic-Inorganic
 Networks: A Unique Case of Heterometallic Cation-Cation Interaction with
 UVI=O-LnIII Bonding (Ln = Ce, Nd)
;
_journal_name_full 'Journal of the American Chemical Society'
_journal_page_first 1275
_journal_page_last 1283
_journal_paper_doi 10.1021/ja209915n
_journal_volume 134
_journal_year 2012
_chemical_formula_moiety '2(Ce 3+).  1(C12 O12). 6(O1 H2)'
_chemical_formula_sum 'C12 H12 Ce2 O18'
_chemical_formula_weight 724.46
_chemical_name_systematic
; 
 ? 
;
_space_group_IT_number 58
_symmetry_cell_setting orthorhombic
_symmetry_space_group_name_Hall '-P 2 2n'
_symmetry_space_group_name_H-M 'P n n m'
_atom_sites_solution_hydrogens geom
_atom_sites_solution_primary direct
_atom_sites_solution_secondary difmap
_audit_creation_method SHELXL-97
_cell_angle_alpha 90.00
_cell_angle_beta 90.00
_cell_angle_gamma 90.00
_cell_formula_units_Z 2
_cell_length_a 13.5874(3)
_cell_length_b 6.73900(10)
_cell_length_c 10.2833(2)
_cell_measurement_reflns_used 7523
_cell_measurement_temperature 293(2)
_cell_measurement_theta_max 30.469
_cell_measurement_theta_min 2.484
_cell_volume 941.60(3)
_computing_cell_refinement 'Bruker SMART/SAINT'
_computing_data_collection 'Bruker SMART'
_computing_data_reduction 'Bruker SMART/SAINT'
_computing_structure_refinement 'SHELXL-97 (Sheldrick, 2008)'
_computing_structure_solution 'SHELXS-97 (Sheldrick, 2008)'
_diffrn_ambient_temperature 293(2)
_diffrn_measured_fraction_theta_full 0.995
_diffrn_measured_fraction_theta_max 0.995
_diffrn_measurement_device_type 'CCD area detector'
_diffrn_radiation_monochromator graphite
_diffrn_radiation_source 'fine-focus sealed tube'
_diffrn_radiation_type MoK\a
_diffrn_radiation_wavelength 0.71073
_diffrn_reflns_av_R_equivalents 0.0337
_diffrn_reflns_av_sigmaI/netI 0.0191
_diffrn_reflns_limit_h_max 18
_diffrn_reflns_limit_h_min -19
_diffrn_reflns_limit_k_max 9
_diffrn_reflns_limit_k_min -8
_diffrn_reflns_limit_l_max 14
_diffrn_reflns_limit_l_min -14
_diffrn_reflns_number 14626
_diffrn_reflns_theta_full 30.52
_diffrn_reflns_theta_max 30.76
_diffrn_reflns_theta_min 3.01
_exptl_absorpt_coefficient_mu 4.871
_exptl_absorpt_correction_T_max 0.7061
_exptl_absorpt_correction_T_min 0.4914
_exptl_absorpt_correction_type 'empirical (SADABS)'
_exptl_absorpt_process_details 'empirical (SADABS)'
_exptl_crystal_colour colorless
_exptl_crystal_density_diffrn 2.555
_exptl_crystal_description Block
_exptl_crystal_F_000 688
_exptl_crystal_size_max 0.14
_exptl_crystal_size_mid 0.13
_exptl_crystal_size_min 0.05
_refine_diff_density_max 0.672
_refine_diff_density_min -1.040
_refine_diff_density_rms 0.174
_refine_ls_extinction_method none
_refine_ls_goodness_of_fit_ref 1.115
_refine_ls_hydrogen_treatment mixed
_refine_ls_matrix_type full
_refine_ls_number_parameters 97
_refine_ls_number_reflns 1515
_refine_ls_number_restraints 6
_refine_ls_restrained_S_all 1.116
_refine_ls_R_factor_all 0.0198
_refine_ls_R_factor_gt 0.0174
_refine_ls_shift/su_max 0.003
_refine_ls_shift/su_mean 0.000
_refine_ls_structure_factor_coef Fsqd
_refine_ls_weighting_details 'calc w=1/[\s^2^(Fo^2^)+(0.0227P)^2^+0.5243P] where P=(Fo^2^+2Fc^2^)/3'
_refine_ls_weighting_scheme calc
_refine_ls_wR_factor_gt 0.0429
_refine_ls_wR_factor_ref 0.0441
_reflns_number_gt 1409
_reflns_number_total 1515
_reflns_threshold_expression >2sigma(I)
_cod_data_source_file ja209915n_si_001.cif
_cod_data_source_block cv48bcor
_cod_database_code 4117303

loop_
_symmetry_equiv_pos_as_xyz
'x, y, z'
'-x, -y, z'
'-x+1/2, y+1/2, -z+1/2'
'x+1/2, -y+1/2, -z+1/2'
'-x, -y, -z'
'x, y, -z'
'x-1/2, -y-1/2, z-1/2'
'-x-1/2, y-1/2, z-1/2'

loop_
_atom_site_label
_atom_site_type_symbol
_atom_site_fract_x
_atom_site_fract_y
_atom_site_fract_z
_atom_site_U_iso_or_equiv
_atom_site_adp_type
_atom_site_occupancy
_atom_site_symmetry_multiplicity
_atom_site_calc_flag
_atom_site_refinement_flags
Ce1 Ce 0.200168(10) 0.13326(2) 0.0000 0.01068(6) Uani 1 2 d S
C1 C 0.09977(14) 0.0731(3) 0.25541(17) 0.0132(3) Uani 1 1 d .
O11 O 0.13515(13) 0.2404(2) 0.23107(14) 0.0263(4) Uani 1 1 d .
O12 O 0.10679(11) -0.0691(2) 0.17536(13) 0.0179(3) Uani 1 1 d .
C3 C 0.29423(19) 0.6257(4) 0.0000 0.0114(5) Uani 1 2 d S
C4 C 0.04799(13) 0.0378(3) 0.38280(16) 0.0116(3) Uani 1 1 d .
O2W O 0.02258(18) 0.2771(4) 0.0000 0.0301(5) Uani 1 2 d SD
O31 O 0.23679(16) 0.4805(3) 0.0000 0.0269(5) Uani 1 2 d S
C5 C 0.09669(19) 0.0739(4) 0.5000 0.0112(5) Uani 1 2 d S
O32 O 0.26861(16) 0.8017(3) 0.0000 0.0212(4) Uani 1 2 d S
O1W O 0.33806(15) 0.1111(2) 0.16074(18) 0.0285(4) Uani 1 1 d D
H11 H 0.353(2) -0.007(3) 0.187(3) 0.045(7) Uiso 1 1 d DU
H12 H 0.349(2) 0.194(4) 0.225(2) 0.035(7) Uiso 1 1 d DU
H21 H -0.023(4) 0.251(14) -0.060(6) 0.09(2) Uiso 0.50 1 d PDU
H22 H 0.055(4) 0.388(6) 0.0000 0.11(2) Uiso 1 2 d SDU

loop_
_atom_site_aniso_label
_atom_site_aniso_U_11
_atom_site_aniso_U_22
_atom_site_aniso_U_33
_atom_site_aniso_U_23
_atom_site_aniso_U_13
_atom_site_aniso_U_12
Ce1 0.01283(9) 0.01007(9) 0.00913(8) 0.000 0.000 -0.00104(5)
C1 0.0113(8) 0.0180(9) 0.0103(8) 0.0003(6) -0.0007(7) -0.0007(7)
O11 0.0409(9) 0.0221(8) 0.0159(7) -0.0026(6) 0.0089(7) -0.0131(7)
O12 0.0225(7) 0.0171(7) 0.0141(6) -0.0020(5) 0.0038(5) -0.0010(6)
C3 0.0112(12) 0.0135(13) 0.0096(12) 0.000 0.000 0.0024(9)
C4 0.0132(9) 0.0122(9) 0.0094(7) 0.0004(6) 0.0006(6) 0.0000(6)
O2W 0.0237(13) 0.0321(13) 0.0344(13) 0.000 0.000 0.0018(10)
O31 0.0160(10) 0.0142(10) 0.0505(14) 0.000 0.000 -0.0027(9)
C5 0.0113(11) 0.0108(11) 0.0114(11) 0.000 0.000 -0.0009(9)
O32 0.0188(10) 0.0130(10) 0.0318(12) 0.000 0.000 0.0033(8)
O1W 0.0371(10) 0.0188(8) 0.0297(9) -0.0012(6) -0.0184(8) 0.0000(7)

loop_
_atom_type_symbol
_atom_type_description
_atom_type_scat_dispersion_real
_atom_type_scat_dispersion_imag
_atom_type_scat_source
C C 0.0033 0.0016 'International Tables Vol C Tables 4.2.6.8 and 6.1.1.4'
H H 0.0000 0.0000 'International Tables Vol C Tables 4.2.6.8 and 6.1.1.4'
O O 0.0106 0.0060 'International Tables Vol C Tables 4.2.6.8 and 6.1.1.4'
Ce Ce -0.2486 2.6331 'International Tables Vol C Tables 4.2.6.8 and 6.1.1.4'

loop_
_geom_angle_atom_site_label_1
_geom_angle_atom_site_label_2
_geom_angle_atom_site_label_3
_geom_angle
_geom_angle_site_symmetry_1
_geom_angle_site_symmetry_3
O31 Ce1 O32 145.39(8) . 1_545
O31 Ce1 O1W 84.42(5) . .
O32 Ce1 O1W 69.95(5) 1_545 .
O31 Ce1 O1W 84.42(5) . 6
O32 Ce1 O1W 69.95(5) 1_545 6
O1W Ce1 O1W 82.66(10) . 6
O31 Ce1 O12 128.04(4) . 6
O32 Ce1 O12 72.70(5) 1_545 6
O1W Ce1 O12 142.59(5) . 6
O1W Ce1 O12 82.85(6) 6 6
O31 Ce1 O12 128.04(4) . .
O32 Ce1 O12 72.70(5) 1_545 .
O1W Ce1 O12 82.85(6) . .
O1W Ce1 O12 142.59(5) 6 .
O12 Ce1 O12 88.15(6) 6 .
O31 Ce1 O2W 80.12(8) . .
O32 Ce1 O2W 134.49(8) 1_545 .
O1W Ce1 O2W 135.80(5) . .
O1W Ce1 O2W 135.80(5) 6 .
O12 Ce1 O2W 75.04(5) 6 .
O12 Ce1 O2W 75.04(5) . .
O31 Ce1 O11 78.56(4) . .
O32 Ce1 O11 112.44(4) 1_545 .
O1W Ce1 O11 70.85(6) . .
O1W Ce1 O11 149.60(6) 6 .
O12 Ce1 O11 127.38(5) 6 .
O12 Ce1 O11 49.68(4) . .
O2W Ce1 O11 65.60(4) . .
O31 Ce1 O11 78.56(4) . 6
O32 Ce1 O11 112.44(4) 1_545 6
O1W Ce1 O11 149.60(6) . 6
O1W Ce1 O11 70.85(6) 6 6
O12 Ce1 O11 49.68(4) 6 6
O12 Ce1 O11 127.38(5) . 6
O2W Ce1 O11 65.60(4) . 6
O11 Ce1 O11 128.70(8) . 6
O31 Ce1 C1 103.17(4) . 6
O32 Ce1 C1 92.88(5) 1_545 6
O1W Ce1 C1 156.12(6) . 6
O1W Ce1 C1 75.71(6) 6 6
O12 Ce1 C1 24.97(5) 6 6
O12 Ce1 C1 108.46(5) . 6
O2W Ce1 C1 68.09(4) . 6
O11 Ce1 C1 132.59(5) . 6
O11 Ce1 C1 24.71(5) 6 6
O31 Ce1 C1 103.17(4) . .
O32 Ce1 C1 92.88(5) 1_545 .
O1W Ce1 C1 75.71(6) . .
O1W Ce1 C1 156.12(6) 6 .
O12 Ce1 C1 108.46(5) 6 .
O12 Ce1 C1 24.98(5) . .
O2W Ce1 C1 68.09(4) . .
O11 Ce1 C1 24.71(5) . .
O11 Ce1 C1 132.59(5) 6 .
C1 Ce1 C1 123.10(7) 6 .
O31 Ce1 H22 60.9(5) . .
O32 Ce1 H22 153.8(5) 1_545 .
O1W Ce1 H22 127.1(3) . .
O1W Ce1 H22 127.1(3) 6 .
O12 Ce1 H22 88.7(4) 6 .
O12 Ce1 H22 88.7(4) . .
O2W Ce1 H22 19.3(5) . .
O11 Ce1 H22 64.36(4) . .
O11 Ce1 H22 64.36(4) 6 .
C1 Ce1 H22 75.3(2) 6 .
C1 Ce1 H22 75.3(2) . .
O11 C1 O12 121.51(17) . .
O11 C1 C4 119.71(16) . .
O12 C1 C4 118.77(16) . .
O11 C1 Ce1 61.73(10) . .
O12 C1 Ce1 59.79(9) . .
C4 C1 Ce1 178.51(13) . .
C1 O11 Ce1 93.56(11) . .
C1 O12 Ce1 95.23(11) . .
O32 C3 O31 125.1(3) . .
O32 C3 C5 119.6(2) . 3
O31 C3 C5 115.3(2) . 3
C5 C4 C4 120.32(12) . 2
C5 C4 C1 120.14(16) . .
C4 C4 C1 119.51(10) 2 .
Ce1 O2W H21 125(5) . .
Ce1 O2W H22 81(4) . .
H21 O2W H22 122(6) . .
C3 O31 Ce1 153.43(19) . .
C4 C5 C4 119.4(2) . 6_556
C4 C5 C3 120.08(12) . 3_545
C4 C5 C3 120.08(12) 6_556 3_545
C3 O32 Ce1 173.7(2) . 1_565
Ce1 O1W H11 116(2) . .
Ce1 O1W H12 126(2) . .
H11 O1W H12 108(3) . .

loop_
_geom_bond_atom_site_label_1
_geom_bond_atom_site_label_2
_geom_bond_distance
_geom_bond_site_symmetry_2
Ce1 O31 2.392(2) .
Ce1 O32 2.420(2) 1_545
Ce1 O1W 2.5030(17) .
Ce1 O1W 2.5030(17) 6
Ce1 O12 2.5923(14) 6
Ce1 O12 2.5923(14) .
Ce1 O2W 2.600(2) .
Ce1 O11 2.6360(15) .
Ce1 O11 2.6360(15) 6
Ce1 C1 2.9872(18) 6
Ce1 C1 2.9872(18) .
Ce1 H22 2.61(7) .
C1 O11 1.251(2) .
C1 O12 1.267(2) .
C1 C4 1.506(2) .
C3 O32 1.236(3) .
C3 O31 1.252(3) .
C3 C5 1.523(4) 3
C4 C5 1.396(2) .
C4 C4 1.400(3) 2
O2W H21 0.90(2) .
O2W H22 0.87(2) .
C5 C4 1.396(2) 6_556
C5 C3 1.523(4) 3_545
O32 Ce1 2.420(2) 1_565
O1W H11 0.863(18) .
O1W H12 0.883(17) .
